data_2022992
loop_
_publ_author_name
'Petrenko, Yuliia P.'
'Vynohradov, Oleksandr S.'
'Khomenko, Dmytro M.'
'Doroshchuk, Roman O.'
'Raspertova, Ilona V.'
'Shova, Sergiu'
'Lampeka, Rostyslav D.'

_publ_section_title
;
 Crystal structure and Hirshfeld-surface analysis of
 di-aqua-bis-(5-methyl-1<i>H</i>-1,2,4-triazole-3-carboxyl-ato)copper(II).
;
_journal_coeditor_code PK2702
_journal_issue 'Pt 1'
_journal_name_full 'Acta crystallographica. Section E, Crystallographic communications'
_journal_page_first 54
_journal_page_last 57
_journal_paper_doi 10.1107/S2056989023010770
_journal_volume 80
_journal_year 2024
_chemical_formula_iupac '[Cu (C4 H4 N3 O2)2 (H2 O1)2]'
_chemical_formula_moiety 'C8 H12 Cu N6 O6'
_chemical_formula_sum 'C8 H12 Cu N6 O6'
_chemical_formula_weight 351.78
_chemical_name_systematic
;
Diaquabis(5-methyl-1<i>H</i>-1,2,4-triazole-3-carboxylato)copper(II)
;
_space_group_crystal_system triclinic
_space_group_IT_number 2
_space_group_name_Hall '-P 1'
_space_group_name_H-M_alt 'P -1'
_atom_sites_solution_hydrogens mixed
_atom_sites_solution_primary dual
_audit_creation_method
;
Olex2 1.3-ac4
(compiled 2020.11.27 svn.r5f609507 for Rigaku Oxford Diffraction, GUI svn.r6214)
;
_cell_angle_alpha 79.267(7)
_cell_angle_beta 83.193(6)
_cell_angle_gamma 64.076(8)
_cell_formula_units_Z 1
_cell_length_a 6.8465(4)
_cell_length_b 7.1097(7)
_cell_length_c 7.2090(5)
_cell_measurement_reflns_used 1444
_cell_measurement_temperature 200.00(10)
_cell_measurement_theta_max 28.8870
_cell_measurement_theta_min 2.8700
_cell_volume 309.80(5)
_computing_cell_refinement
;
<i>CrysAlisPro</i> (Agilent, 2012)
;
_computing_data_collection
;
<i>CrysAlisPro</i> (Agilent, 2012)
;
_computing_data_reduction
;
<i>CrysAlisPro</i> (Agilent, 2012)
;
_computing_molecular_graphics
;
Olex2 (Dolomanov <i>et al.</i>,  2009)
;
_computing_publication_material
;
Olex2 (Dolomanov <i>et al.</i>,  2009)
;
_computing_structure_refinement
;
<i>SHELXL2018/3</i> (Sheldrick, 2015b)
;
_computing_structure_solution
;
<i>SHELXT2018/2</i> (Sheldrick, 2015a)
;
_diffrn_ambient_temperature 200.00(10)
_diffrn_detector_area_resol_mean 16.1593
_diffrn_measured_fraction_theta_full 0.998
_diffrn_measured_fraction_theta_max 0.849
_diffrn_measurement_device_type 'Xcalibur, Eos'
_diffrn_measurement_method '\w scans'
_diffrn_radiation_monochromator graphite
_diffrn_radiation_type 'Mo K\a'
_diffrn_radiation_wavelength 0.71073
_diffrn_reflns_av_R_equivalents 0.0164
_diffrn_reflns_av_unetI/netI 0.0278
_diffrn_reflns_limit_h_max 9
_diffrn_reflns_limit_h_min -8
_diffrn_reflns_limit_k_max 9
_diffrn_reflns_limit_k_min -9
_diffrn_reflns_limit_l_max 9
_diffrn_reflns_limit_l_min -9
_diffrn_reflns_number 2216
_diffrn_reflns_theta_full 25.242
_diffrn_reflns_theta_max 28.970
_diffrn_reflns_theta_min 2.878
_diffrn_source 'Enhance (Mo) X-ray Source'
_exptl_absorpt_coefficient_mu 1.805
_exptl_absorpt_correction_T_max 1.00000
_exptl_absorpt_correction_T_min 0.77408
_exptl_absorpt_correction_type multi-scan
_exptl_absorpt_process_details
;
(<i>CrysAlisPro</i>; Agilent, 2012)
;
_exptl_crystal_colour 'clear light blue'
_exptl_crystal_density_diffrn 1.886
_exptl_crystal_description prism
_exptl_crystal_F_000 179
_exptl_crystal_size_max 0.45
_exptl_crystal_size_mid 0.1
_exptl_crystal_size_min 0.1
_refine_diff_density_max 0.352
_refine_diff_density_min -0.378
_refine_ls_extinction_method none
_refine_ls_goodness_of_fit_ref 1.108
_refine_ls_hydrogen_treatment constr
_refine_ls_matrix_type full
_refine_ls_number_parameters 101
_refine_ls_number_reflns 1397
_refine_ls_number_restraints 0
_refine_ls_restrained_S_all 1.108
_refine_ls_R_factor_all 0.0246
_refine_ls_R_factor_gt 0.0243
_refine_ls_shift/su_max 0.000
_refine_ls_shift/su_mean 0.000
_refine_ls_structure_factor_coef Fsqd
_refine_ls_weighting_details 'w=1/[\s^2^(Fo^2^)+(0.0239P)^2^+0.1883P] where P=(Fo^2^+2Fc^2^)/3'
_refine_ls_weighting_scheme calc
_refine_ls_wR_factor_gt 0.0621
_refine_ls_wR_factor_ref 0.0624
_reflns_number_gt 1381
_reflns_number_total 1397
_reflns_threshold_expression 'I > 2\s(I)'
_cod_data_source_file pk2702sup1.cif
_cod_data_source_block I
_cod_depositor_comments 'Adding full bibliography for 2022992.cif.'
_cod_database_code 2022992
_cod_database_fobs_code 2022992
_shelx_space_group_comment
;
The symmetry employed for this shelxl refinement is uniquely defined
by the following loop, which should always be used as a source of
symmetry information in preference to the above space-group names.
They are only intended as comments.
;
_shelx_estimated_absorpt_t_min 0.497
_shelx_estimated_absorpt_t_max 0.840

loop_
_space_group_symop_operation_xyz
'x, y, z'
'-x, -y, -z'

loop_
_atom_site_type_symbol
_atom_site_label
_atom_site_fract_x
_atom_site_fract_y
_atom_site_fract_z
_atom_site_U_iso_or_equiv
_atom_site_adp_type
_atom_site_calc_flag
_atom_site_occupancy
_atom_site_disorder_assembly
_atom_site_disorder_group
Cu Cu1 0.500000 0.500000 0.500000 0.01665(11) Uani d 1 . .
O O1 0.7195(2) 0.6171(2) 0.41929(19) 0.0200(3) Uani d 1 . .
O O1W 0.2171(2) 0.8296(2) 0.31785(19) 0.0211(3) Uani d 1 . .
H H1WA 0.100833 0.815339 0.353434 0.032 Uiso d 1 . .
H H1WB 0.208435 0.929486 0.372183 0.032 Uiso d 1 . .
O O2 0.8357(2) 0.8422(2) 0.49419(19) 0.0216(3) Uani d 1 . .
N N1 0.4392(2) 0.6629(2) 0.7081(2) 0.0148(3) Uani d 1 . .
N N2 0.5479(2) 0.8664(2) 0.8331(2) 0.0184(3) Uani d 1 . .
N N3 0.3859(2) 0.8329(2) 0.9412(2) 0.0187(3) Uani d 1 . .
H H3 0.332405 0.882766 1.045013 0.022 Uiso calc 1 . .
C C1 0.7246(3) 0.7403(3) 0.5225(3) 0.0161(3) Uani d 1 . .
C C2 0.5727(3) 0.7621(3) 0.6937(2) 0.0151(3) Uani d 1 . .
C C3 0.3199(3) 0.7127(3) 0.8661(2) 0.0160(3) Uani d 1 . .
C C4 0.1414(3) 0.6522(3) 0.9429(3) 0.0223(4) Uani d 1 . .
H H4A 0.011749 0.743962 0.876397 0.033 Uiso calc 1 . .
H H4B 0.115402 0.664910 1.074796 0.033 Uiso calc 1 . .
H H4C 0.181446 0.508565 0.927290 0.033 Uiso calc 1 . .

loop_
_atom_site_aniso_label
_atom_site_aniso_U_11
_atom_site_aniso_U_22
_atom_site_aniso_U_33
_atom_site_aniso_U_12
_atom_site_aniso_U_13
_atom_site_aniso_U_23
Cu1 0.02239(18) 0.01979(18) 0.01580(17) -0.01517(14) 0.00516(11) -0.00932(12)
O1 0.0244(7) 0.0226(7) 0.0205(7) -0.0158(6) 0.0067(5) -0.0108(5)
O1W 0.0233(7) 0.0253(7) 0.0215(7) -0.0154(6) 0.0071(5) -0.0113(6)
O2 0.0219(7) 0.0232(7) 0.0275(7) -0.0161(6) 0.0066(5) -0.0102(6)
N1 0.0170(7) 0.0143(7) 0.0156(7) -0.0087(6) 0.0009(5) -0.0038(6)
N2 0.0198(7) 0.0214(8) 0.0188(8) -0.0121(7) 0.0022(6) -0.0076(6)
N3 0.0215(8) 0.0221(8) 0.0164(8) -0.0114(7) 0.0041(6) -0.0098(6)
C1 0.0168(8) 0.0150(8) 0.0165(8) -0.0067(7) -0.0001(6) -0.0034(7)
C2 0.0162(8) 0.0148(8) 0.0166(8) -0.0085(7) -0.0006(6) -0.0033(7)
C3 0.0180(8) 0.0151(8) 0.0147(8) -0.0063(7) -0.0002(6) -0.0041(7)
C4 0.0216(9) 0.0270(10) 0.0216(9) -0.0140(8) 0.0041(7) -0.0056(8)

loop_
_atom_type_symbol
_atom_type_description
_atom_type_scat_dispersion_real
_atom_type_scat_dispersion_imag
_atom_type_scat_source
C C 0.0033 0.0016 'International Tables Vol C Tables 4.2.6.8 and 6.1.1.4'
H H 0.0000 0.0000 'International Tables Vol C Tables 4.2.6.8 and 6.1.1.4'
Cu Cu 0.3201 1.2651 'International Tables Vol C Tables 4.2.6.8 and 6.1.1.4'
N N 0.0061 0.0033 'International Tables Vol C Tables 4.2.6.8 and 6.1.1.4'
O O 0.0106 0.0060 'International Tables Vol C Tables 4.2.6.8 and 6.1.1.4'

loop_
_geom_angle_atom_site_label_1
_geom_angle_atom_site_label_2
_geom_angle_atom_site_label_3
_geom_angle_site_symmetry_1
_geom_angle_site_symmetry_3
_geom_angle
_geom_angle_publ_flag
O1 Cu1 O1 2_666 . 180.0 ?
O1 Cu1 O1W . . 89.09(5) ?
O1 Cu1 O1W 2_666 . 90.91(5) ?
N1 Cu1 O1 2_666 . 97.00(5) ?
N1 Cu1 O1 2_666 2_666 83.00(5) ?
N1 Cu1 O1 . 2_666 97.00(5) ?
N1 Cu1 O1 . . 83.00(5) ?
N1 Cu1 O1W 2_666 . 92.71(5) ?
N1 Cu1 O1W . . 87.29(5) ?
N1 Cu1 N1 2_666 . 180.0 ?
C1 O1 Cu1 . . 115.49(11) ?
C2 N1 Cu1 . . 111.00(11) ?
C3 N1 Cu1 . . 144.60(12) ?
C3 N1 C2 . . 104.36(14) ?
C2 N2 N3 . . 101.94(14) ?
C3 N3 N2 . . 111.67(15) ?
O1 C1 C2 . . 113.53(15) ?
O2 C1 O1 . . 127.10(17) ?
O2 C1 C2 . . 119.35(16) ?
N1 C2 C1 . . 116.79(15) ?
N2 C2 N1 . . 114.35(16) ?
N2 C2 C1 . . 128.86(16) ?
N1 C3 N3 . . 107.67(15) ?
N1 C3 C4 . . 126.36(16) ?
N3 C3 C4 . . 125.95(16) ?

loop_
_geom_bond_atom_site_label_1
_geom_bond_atom_site_label_2
_geom_bond_site_symmetry_2
_geom_bond_distance
_geom_bond_publ_flag
Cu1 O1 . 1.9987(12) ?
Cu1 O1 2_666 1.9987(12) ?
Cu1 O1W . 2.5405(15) ?
Cu1 N1 . 1.9603(15) ?
Cu1 N1 2_666 1.9603(15) ?
O1 C1 . 1.264(2) ?
O2 C1 . 1.239(2) ?
N1 C2 . 1.363(2) ?
N1 C3 . 1.329(2) ?
N2 N3 . 1.361(2) ?
N2 C2 . 1.310(2) ?
N3 C3 . 1.340(2) ?
C1 C2 . 1.501(2) ?
C3 C4 . 1.481(2) ?

loop_
_geom_hbond_atom_site_label_D
_geom_hbond_atom_site_label_H
_geom_hbond_atom_site_label_A
_geom_hbond_site_symmetry_A
_geom_hbond_distance_DH
_geom_hbond_distance_HA
_geom_hbond_distance_DA
_geom_hbond_angle_DHA
_geom_hbond_publ_flag
N3 H3 O1W 1_556 0.86 2.06 2.822(2) 147.0 yes
N3 H3 N2 2_677 0.86 2.58 3.121(2) 121.9 yes
O1W H1WB O2 2_676 0.85 1.93 2.781(2) 174.9 yes
O1W H1WA O2 1_455 0.85 1.92 2.737(2) 160.4 yes
C4 H4B O1W 1_556 0.96 2.59 3.367(2) 138.6 no
